data_4503574
loop_
_publ_author_name
'Fabelo, Oscar'
'Pas\'an, Jorge'
'Ca\~nadillas-Delgado, Laura'
'Delgado, Fernando S.'
'Labrador, Ana'
'Lloret, Francesc'
'Julve, Miguel'
'Ruiz-P\'erez, Catalina'

_publ_section_title
;
 (4,4) Rectangular Lattices of Cobalt(II) with
 1,2,4,5-Benzenetetracarboxylic Acid: Influence of the Packing in the
 Crystal Structure&#x2020;
;
_journal_issue 11
_journal_name_full 'Crystal Growth &amp; Design'
_journal_page_first 3984
_journal_paper_doi 10.1021/cg800067k
_journal_volume 8
_journal_year 2008
_chemical_formula_sum 'C10 H22 Co2 O18'
_chemical_formula_weight 548.14
_space_group_IT_number 15
_symmetry_cell_setting monoclinic
_symmetry_Int_Tables_number 15
_symmetry_space_group_name_Hall '-C 2yc'
_symmetry_space_group_name_H-M 'C 1 2/c 1'
_atom_sites_solution_hydrogens geom
_atom_sites_solution_primary direct
_atom_sites_solution_secondary difmap
_cell_angle_alpha 90.00
_cell_angle_beta 113.408(5)
_cell_angle_gamma 90.00
_cell_formula_units_Z 8
_cell_length_a 18.0830(5)
_cell_length_b 13.5410(5)
_cell_length_c 18.0640(5)
_cell_measurement_temperature 293(2)
_cell_volume 4059.2(3)
_computing_cell_refinement 'Dirax/lsq (Duisenberg & Schreurs, 1989-2000)'
_computing_data_collection 'Collect (Nonius BV, 1997-2000)'
_computing_data_reduction 'EvalCCD (Duisenberg & Schreurs 1990-2000)'
_computing_molecular_graphics 'Ortep-3 for Windows (Farrugia, 1997)'
_computing_publication_material 'WinGX publication routines (Farrugia, 1999)'
_computing_structure_refinement 'SHELXL-97 (Sheldrick, 1997)'
_computing_structure_solution 'SHELXS-97 (Sheldrick, 1997)'
_diffrn_ambient_temperature 293(2)
_diffrn_detector 'CCD plate'
_diffrn_detector_area_resol_mean 9
_diffrn_measured_fraction_theta_full 0.998
_diffrn_measured_fraction_theta_max 0.998
_diffrn_measurement_device '95mm CCD camera on \k-goniostat'
_diffrn_measurement_device_type KappaCCD
_diffrn_measurement_method 'CCD rotation images, thick slices'
_diffrn_radiation_monochromator 'horizonally mounted graphite crystal'
_diffrn_radiation_probe x-ray
_diffrn_radiation_source 'fine-focus sealed tube'
_diffrn_radiation_type Mok\a
_diffrn_radiation_wavelength 0.71073
_diffrn_reflns_av_R_equivalents 0.0000
_diffrn_reflns_av_sigmaI/netI 0.0115
_diffrn_reflns_limit_h_max 21
_diffrn_reflns_limit_h_min -23
_diffrn_reflns_limit_k_max 17
_diffrn_reflns_limit_k_min 0
_diffrn_reflns_limit_l_max 23
_diffrn_reflns_limit_l_min 0
_diffrn_reflns_number 6899
_diffrn_reflns_theta_full 27.50
_diffrn_reflns_theta_max 27.50
_diffrn_reflns_theta_min 2.45
_diffrn_source 'Enraf Nonius FR590'
_exptl_absorpt_coefficient_mu 1.721
_exptl_absorpt_correction_type none
_exptl_crystal_colour Pink
_exptl_crystal_density_diffrn 1.794
_exptl_crystal_density_method 'not measured'
_exptl_crystal_description Neadle
_exptl_crystal_F_000 2240
_exptl_crystal_size_max 0.10
_exptl_crystal_size_mid 0.05
_exptl_crystal_size_min 0.05
_refine_diff_density_max 1.077
_refine_diff_density_min -1.018
_refine_diff_density_rms 0.206
_refine_ls_extinction_method none
_refine_ls_goodness_of_fit_ref 1.277
_refine_ls_hydrogen_treatment mixed
_refine_ls_matrix_type full
_refine_ls_number_parameters 275
_refine_ls_number_reflns 6899
_refine_ls_number_restraints 0
_refine_ls_restrained_S_all 1.277
_refine_ls_R_factor_all 0.0664
_refine_ls_R_factor_gt 0.0550
_refine_ls_shift/su_max 0.001
_refine_ls_shift/su_mean 0.000
_refine_ls_structure_factor_coef Fsqd
_refine_ls_weighting_details 'calc w=1/[\s^2^(Fo^2^)+(0.0651P)^2^+14.8867P] where P=(Fo^2^+2Fc^2^)/3'
_refine_ls_weighting_scheme calc
_refine_ls_wR_factor_gt 0.1502
_refine_ls_wR_factor_ref 0.1604
_reflns_number_gt 6073
_reflns_number_total 6899
_reflns_threshold_expression >2sigma(I)
_cod_data_source_file cg800067k_si_003.cif
_cod_data_source_block hklf5inter
_cod_original_cell_volume 4059.2(2)
_cod_original_sg_symbol_H-M 'C 2/c'
_cod_database_code 4503574

loop_
_symmetry_equiv_pos_as_xyz
'x, y, z'
'-x, y, -z+1/2'
'x+1/2, y+1/2, z'
'-x+1/2, y+1/2, -z+1/2'
'-x, -y, -z'
'x, -y, z-1/2'
'-x+1/2, -y+1/2, -z'
'x+1/2, -y+1/2, z-1/2'

loop_
_atom_site_label
_atom_site_type_symbol
_atom_site_fract_x
_atom_site_fract_y
_atom_site_fract_z
_atom_site_U_iso_or_equiv
_atom_site_adp_type
_atom_site_occupancy
_atom_site_symmetry_multiplicity
_atom_site_calc_flag
_atom_site_refinement_flags
Co1 Co 0.24587(3) 0.52162(4) 0.25760(3) 0.01914(13) Uani 1 1 d .
Co2 Co 0.5000 0.0000 0.0000 0.01825(16) Uani 1 2 d S
Co3 Co 0.5000 0.5000 0.0000 0.02005(16) Uani 1 2 d S
C1 C 0.2381(2) 0.2243(3) 0.4210(2) 0.0162(6) Uani 1 1 d .
C2 C 0.22816(19) 0.3221(2) 0.43971(19) 0.0151(6) Uani 1 1 d .
C3 C 0.2403(2) 0.3462(3) 0.5183(2) 0.0180(6) Uani 1 1 d .
H1 H 0.2337 0.4114 0.5307 0.022 Uiso 1 1 calc R
C4 C 0.2250(2) 0.1910(3) 0.33758(19) 0.0182(6) Uani 1 1 d .
C5 C 0.2090(2) 0.4052(2) 0.38052(19) 0.0172(6) Uani 1 1 d .
C6 C 0.3266(2) 0.2188(3) 0.0078(2) 0.0175(6) Uani 1 1 d .
C7 C 0.31509(19) 0.3160(3) 0.0276(2) 0.0168(6) Uani 1 1 d .
C8 C 0.2387(2) 0.3455(3) 0.0196(2) 0.0200(7) Uani 1 1 d .
H2 H 0.2310 0.4099 0.0330 0.024 Uiso 1 1 calc R
C9 C 0.4080(2) 0.1792(3) 0.0202(2) 0.0212(7) Uani 1 1 d .
C10 C 0.3789(2) 0.3936(3) 0.0497(2) 0.0211(7) Uani 1 1 d .
O3 O 0.26027(15) 0.4253(2) 0.35151(15) 0.0220(5) Uani 1 1 d .
O4 O 0.14594(19) 0.4534(2) 0.36651(19) 0.0397(8) Uani 1 1 d .
O2 O 0.1765(2) 0.2362(2) 0.27791(18) 0.0312(7) Uani 1 1 d .
O1 O 0.26597(16) 0.1163(2) 0.33485(15) 0.0253(6) Uani 1 1 d .
O1W O 0.12653(16) 0.5662(2) 0.24416(17) 0.0300(6) Uani 1 1 d .
O2W O 0.1941(2) 0.4010(2) 0.18280(17) 0.0366(7) Uani 1 1 d .
O3W O 0.35907(17) 0.4721(2) 0.25710(18) 0.0357(7) Uani 1 1 d .
O4W O 0.30228(17) 0.6322(2) 0.33976(15) 0.0299(6) Uani 1 1 d .
O5 O 0.40894(15) 0.1054(2) -0.02286(16) 0.0253(6) Uani 1 1 d .
O6 O 0.46937(17) 0.2193(3) 0.0712(2) 0.0358(7) Uani 1 1 d .
O7 O 0.40471(15) 0.4137(2) -0.00446(15) 0.0224(5) Uani 1 1 d .
O8 O 0.3981(2) 0.4387(3) 0.11443(19) 0.0476(9) Uani 1 1 d .
O6W O 0.58162(17) 0.1125(2) 0.04959(18) 0.0290(6) Uani 1 1 d .
O5W O 0.49805(18) -0.0320(2) 0.11394(17) 0.0321(7) Uani 1 1 d .
O7W O 0.57619(19) 0.3826(2) 0.0586(2) 0.0377(7) Uani 1 1 d .
O8W O 0.51212(17) 0.5568(2) 0.11460(17) 0.0290(6) Uani 1 1 d .
O9W O 0.0820(8) 0.7600(5) 0.2367(6) 0.194(7) Uani 1 1 d .
O10W O 0.5059(9) 0.7492(4) 0.1348(11) 0.213(7) Uani 1 1 d .

loop_
_atom_site_aniso_label
_atom_site_aniso_U_11
_atom_site_aniso_U_22
_atom_site_aniso_U_33
_atom_site_aniso_U_23
_atom_site_aniso_U_13
_atom_site_aniso_U_12
Co1 0.0185(3) 0.0241(2) 0.0143(2) 0.00703(17) 0.00590(18) -0.00083(18)
Co2 0.0118(4) 0.0242(3) 0.0190(4) 0.0002(3) 0.0064(2) 0.0030(3)
Co3 0.0153(4) 0.0253(3) 0.0200(4) -0.0017(3) 0.0074(3) -0.0089(3)
C1 0.0197(17) 0.0194(15) 0.0124(15) -0.0014(13) 0.0094(13) 0.0020(14)
C2 0.0162(15) 0.0170(15) 0.0147(15) 0.0020(12) 0.0089(12) 0.0013(12)
C3 0.0258(17) 0.0141(16) 0.0176(15) -0.0024(12) 0.0123(14) 0.0024(13)
C4 0.0201(16) 0.0216(16) 0.0132(14) -0.0057(12) 0.0069(12) -0.0008(13)
C5 0.0217(16) 0.0190(16) 0.0125(14) 0.0035(12) 0.0084(12) 0.0024(13)
C6 0.0153(16) 0.0196(17) 0.0189(16) 0.0009(14) 0.0081(13) 0.0007(14)
C7 0.0109(14) 0.0202(17) 0.0200(16) 0.0005(13) 0.0068(12) -0.0029(12)
C8 0.0197(16) 0.0161(16) 0.0266(17) -0.0028(13) 0.0116(14) 0.0001(13)
C9 0.0191(17) 0.0217(17) 0.0239(17) 0.0027(13) 0.0099(14) 0.0036(13)
C10 0.0181(16) 0.0235(17) 0.0242(17) -0.0022(14) 0.0111(14) -0.0059(13)
O3 0.0195(12) 0.0303(14) 0.0179(12) 0.0106(10) 0.0092(10) 0.0030(10)
O4 0.0405(17) 0.0450(17) 0.0486(19) 0.0298(15) 0.0334(15) 0.0254(14)
O2 0.0418(19) 0.0343(15) 0.0111(13) -0.0008(10) 0.0038(12) 0.0108(12)
O1 0.0258(13) 0.0331(14) 0.0147(12) -0.0086(10) 0.0055(10) 0.0073(11)
O1W 0.0216(13) 0.0405(16) 0.0273(14) 0.0119(12) 0.0091(11) 0.0057(12)
O2W 0.0449(18) 0.0328(16) 0.0248(14) 0.0018(12) 0.0061(13) -0.0101(13)
O3W 0.0241(15) 0.0504(19) 0.0332(16) 0.0045(14) 0.0121(12) 0.0016(14)
O4W 0.0359(16) 0.0336(15) 0.0168(13) 0.0032(11) 0.0069(11) -0.0010(12)
O5 0.0161(12) 0.0334(15) 0.0250(13) -0.0054(11) 0.0066(10) 0.0072(11)
O6 0.0163(14) 0.0397(17) 0.0437(18) -0.0133(14) 0.0037(12) 0.0012(13)
O7 0.0204(12) 0.0300(14) 0.0192(12) -0.0024(10) 0.0103(10) -0.0127(10)
O8 0.054(2) 0.066(2) 0.0351(17) -0.0293(16) 0.0305(15) -0.0419(18)
O6W 0.0196(13) 0.0329(15) 0.0322(15) -0.0034(12) 0.0077(11) -0.0016(11)
O5W 0.0282(15) 0.0467(18) 0.0253(14) 0.0000(13) 0.0149(12) 0.0008(13)
O7W 0.0283(16) 0.0322(16) 0.0469(19) 0.0035(14) 0.0088(14) -0.0038(13)
O8W 0.0284(14) 0.0332(15) 0.0268(14) -0.0062(11) 0.0126(12) -0.0109(12)
O9W 0.265(13) 0.067(4) 0.134(9) -0.003(4) -0.045(9) 0.026(5)
O10W 0.253(15) 0.040(4) 0.39(2) -0.001(5) 0.179(14) 0.009(4)

loop_
_atom_type_symbol
_atom_type_description
_atom_type_scat_dispersion_real
_atom_type_scat_dispersion_imag
_atom_type_scat_source
C C 0.0033 0.0016 'International Tables Vol C Tables 4.2.6.8 and 6.1.1.4'
H H 0.0000 0.0000 'International Tables Vol C Tables 4.2.6.8 and 6.1.1.4'
O O 0.0106 0.0060 'International Tables Vol C Tables 4.2.6.8 and 6.1.1.4'
Co Co 0.3494 0.9721 'International Tables Vol C Tables 4.2.6.8 and 6.1.1.4'

loop_
_geom_angle_atom_site_label_1
_geom_angle_atom_site_label_2
_geom_angle_atom_site_label_3
_geom_angle
_geom_angle_site_symmetry_1
_geom_angle_site_symmetry_3
O1 Co1 O4W 89.67(11) 4 .
O1 Co1 O3 178.84(10) 4 .
O4W Co1 O3 90.11(11) . .
O1 Co1 O2W 95.00(11) 4 .
O4W Co1 O2W 174.90(10) . .
O3 Co1 O2W 85.17(11) . .
O1 Co1 O3W 89.04(12) 4 .
O4W Co1 O3W 91.71(12) . .
O3 Co1 O3W 89.82(11) . .
O2W Co1 O3W 86.33(13) . .
O1 Co1 O1W 87.54(11) 4 .
O4W Co1 O1W 93.67(12) . .
O3 Co1 O1W 93.61(10) . .
O2W Co1 O1W 88.59(13) . .
O3W Co1 O1W 173.61(11) . .
O6W Co2 O6W 180.0(3) . 5_655
O6W Co2 O5 92.67(11) . 5_655
O6W Co2 O5 87.33(11) 5_655 5_655
O6W Co2 O5 87.33(11) . .
O6W Co2 O5 92.67(11) 5_655 .
O5 Co2 O5 180.00(18) 5_655 .
O6W Co2 O5W 90.81(12) . .
O6W Co2 O5W 89.19(12) 5_655 .
O5 Co2 O5W 89.10(11) 5_655 .
O5 Co2 O5W 90.90(11) . .
O6W Co2 O5W 89.19(12) . 5_655
O6W Co2 O5W 90.81(12) 5_655 5_655
O5 Co2 O5W 90.90(11) 5_655 5_655
O5 Co2 O5W 89.10(11) . 5_655
O5W Co2 O5W 180.0(2) . 5_655
O7 Co3 O7 180.00(13) . 5_665
O7 Co3 O7W 87.78(12) . .
O7 Co3 O7W 92.22(12) 5_665 .
O7 Co3 O7W 92.22(12) . 5_665
O7 Co3 O7W 87.78(12) 5_665 5_665
O7W Co3 O7W 180.0 . 5_665
O7 Co3 O8W 90.24(10) . .
O7 Co3 O8W 89.76(10) 5_665 .
O7W Co3 O8W 89.40(12) . .
O7W Co3 O8W 90.60(12) 5_665 .
O7 Co3 O8W 89.76(10) . 5_665
O7 Co3 O8W 90.24(10) 5_665 5_665
O7W Co3 O8W 90.60(12) . 5_665
O7W Co3 O8W 89.40(12) 5_665 5_665
O8W Co3 O8W 180.0 . 5_665
C3 C1 C2 119.0(3) 7_556 .
C3 C1 C4 118.0(3) 7_556 .
C2 C1 C4 123.0(3) . .
C3 C2 C1 119.1(3) . .
C3 C2 C5 116.9(3) . .
C1 C2 C5 123.8(3) . .
C2 C3 C1 121.9(3) . 7_556
O2 C4 O1 125.4(3) . .
O2 C4 C1 119.9(3) . .
O1 C4 C1 114.7(3) . .
O4 C5 O3 124.4(3) . .
O4 C5 C2 118.1(3) . .
O3 C5 C2 117.4(3) . .
C8 C6 C7 119.2(3) 7 .
C8 C6 C9 118.3(3) 7 .
C7 C6 C9 122.4(3) . .
C8 C7 C6 119.1(3) . .
C8 C7 C10 117.2(3) . .
C6 C7 C10 123.5(3) . .
C7 C8 C6 121.7(3) . 7
O6 C9 O5 124.7(3) . .
O6 C9 C6 119.1(3) . .
O5 C9 C6 116.2(3) . .
O8 C10 O7 124.7(3) . .
O8 C10 C7 119.8(3) . .
O7 C10 C7 115.3(3) . .
C5 O3 Co1 127.0(2) . .
C4 O1 Co1 131.2(2) . 4_545
C9 O5 Co2 128.1(2) . .
C10 O7 Co3 130.6(2) . .

loop_
_geom_bond_atom_site_label_1
_geom_bond_atom_site_label_2
_geom_bond_distance
_geom_bond_site_symmetry_2
Co1 O1 2.048(2) 4
Co1 O4W 2.069(3) .
Co1 O3 2.072(2) .
Co1 O2W 2.089(3) .
Co1 O3W 2.158(3) .
Co1 O1W 2.160(3) .
Co2 O6W 2.061(3) .
Co2 O6W 2.061(3) 5_655
Co2 O5 2.092(3) 5_655
Co2 O5 2.092(3) .
Co2 O5W 2.117(3) .
Co2 O5W 2.117(3) 5_655
Co3 O7 2.057(2) .
Co3 O7 2.057(2) 5_665
Co3 O7W 2.095(3) .
Co3 O7W 2.095(3) 5_665
Co3 O8W 2.136(3) .
Co3 O8W 2.136(3) 5_665
C1 C3 1.388(5) 7_556
C1 C2 1.396(5) .
C1 C4 1.499(4) .
C2 C3 1.386(4) .
C2 C5 1.495(4) .
C3 C1 1.388(5) 7_556
C4 O2 1.246(5) .
C4 O1 1.267(4) .
C5 O4 1.249(4) .
C5 O3 1.263(4) .
C6 C8 1.391(5) 7
C6 C7 1.401(5) .
C6 C9 1.497(5) .
C7 C8 1.390(5) .
C7 C10 1.492(4) .
C8 C6 1.391(5) 7
C9 O6 1.250(5) .
C9 O5 1.271(4) .
C10 O8 1.240(4) .
C10 O7 1.270(4) .
O1 Co1 2.048(2) 4_545
